data_7213680
loop_
_publ_author_name
'Li, Shaobin'
'Ma, Huiyuan'
'Pang, Haijun'
'Zhang, Zhuanfang'
'Yu, Yan'
'Liu, Heng'
'Yu, Tingting'

_publ_section_title
;
 Tuning the dimension of POM-based inorganic--organic hybrids from 3D
 self-penetrating framework to 1D poly-pendant chain via changing POM
 clusters and introducing secondary spacers
;
_journal_issue 10
_journal_name_full CrystEngComm
_journal_page_first 2045
_journal_paper_doi 10.1039/c3ce42064g
_journal_volume 16
_journal_year 2014
_chemical_formula_moiety 'C20 H28 Cu4 Mo8 N14 O32, 2O'
_chemical_formula_sum 'C20 H28 Cu4 Mo8 N14 O34'
_chemical_formula_weight 2030.18
_chemical_name_systematic
; 
 ? 
;
_space_group_IT_number 2
_symmetry_cell_setting triclinic
_symmetry_space_group_name_Hall '-P 1'
_symmetry_space_group_name_H-M 'P -1'
_atom_sites_solution_hydrogens geom
_atom_sites_solution_primary direct
_atom_sites_solution_secondary difmap
_audit_creation_method SHELXL-97
_cell_angle_alpha 63.892(5)
_cell_angle_beta 66.121(4)
_cell_angle_gamma 73.689(7)
_cell_formula_units_Z 1
_cell_length_a 10.7704(5)
_cell_length_b 11.2485(5)
_cell_length_c 12.3945(5)
_cell_measurement_temperature 293(2)
_cell_volume 1223.29(11)
_computing_structure_refinement 'SHELXL-97 (Sheldrick, 1997)'
_computing_structure_solution 'SHELXS-97 (Sheldrick, 1990)'
_diffrn_ambient_temperature 293(2)
_diffrn_measured_fraction_theta_full 0.958
_diffrn_measured_fraction_theta_max 0.958
_diffrn_radiation_monochromator graphite
_diffrn_radiation_source 'fine-focus sealed tube'
_diffrn_radiation_type MoK\a
_diffrn_radiation_wavelength 0.71073
_diffrn_reflns_av_R_equivalents 0.0139
_diffrn_reflns_av_sigmaI/netI 0.0250
_diffrn_reflns_limit_h_max 14
_diffrn_reflns_limit_h_min -14
_diffrn_reflns_limit_k_max 14
_diffrn_reflns_limit_k_min -12
_diffrn_reflns_limit_l_max 16
_diffrn_reflns_limit_l_min -14
_diffrn_reflns_number 9923
_diffrn_reflns_theta_full 28.27
_diffrn_reflns_theta_max 28.27
_diffrn_reflns_theta_min 2.23
_exptl_absorpt_coefficient_mu 3.788
_exptl_absorpt_correction_T_max 0.506
_exptl_absorpt_correction_T_min 0.488
_exptl_absorpt_correction_type multi-scan
_exptl_absorpt_process_details '(SADABS; Sheldrick, 2003)'
_exptl_crystal_density_diffrn 2.737
_exptl_crystal_density_method 'not measured'
_exptl_crystal_F_000 956.0
_exptl_crystal_size_max 0.20
_exptl_crystal_size_mid 0.20
_exptl_crystal_size_min 0.18
_refine_diff_density_max 2.182
_refine_diff_density_min -0.633
_refine_diff_density_rms 0.119
_refine_ls_extinction_method none
_refine_ls_goodness_of_fit_ref 1.031
_refine_ls_hydrogen_treatment constr
_refine_ls_matrix_type full
_refine_ls_number_parameters 361
_refine_ls_number_reflns 5817
_refine_ls_number_restraints 0
_refine_ls_restrained_S_all 1.031
_refine_ls_R_factor_all 0.0325
_refine_ls_R_factor_gt 0.0268
_refine_ls_shift/su_max 0.001
_refine_ls_shift/su_mean 0.000
_refine_ls_structure_factor_coef Fsqd
_refine_ls_weighting_details 'calc w=1/[\s^2^(Fo^2^)+(0.0305P)^2^+2.9988P] where P=(Fo^2^+2Fc^2^)/3'
_refine_ls_weighting_scheme calc
_refine_ls_wR_factor_gt 0.0663
_refine_ls_wR_factor_ref 0.0692
_reflns_number_gt 5091
_reflns_number_total 6067
_reflns_threshold_expression >2sigma(I)
_cod_data_source_file c3ce42064g.txt
_cod_data_source_block Compound3
_cod_depositor_comments
;
The following automatic conversions were performed:

'_symmetry_cell_setting' value 'Triclinic' changed to 'triclinic'
according to
/usr/data/users/saulius/automatic-downloads/current/RSC/lib/dictionaries/cif_core.dic
dictionary named 'cif_core.dic' version 2.4.2 from 2011-04-26.

Automatic conversion script
Id: cif_fix_values 2281 2013-09-26 08:29:07Z andrius 
;
_cod_original_cell_volume 1223.26(9)
_cod_original_sg_symbol_H-M P-1
_cod_database_code 7213680

loop_
_symmetry_equiv_pos_as_xyz
'x, y, z'
'-x, -y, -z'

loop_
_atom_site_label
_atom_site_type_symbol
_atom_site_fract_x
_atom_site_fract_y
_atom_site_fract_z
_atom_site_U_iso_or_equiv
_atom_site_adp_type
_atom_site_occupancy
_atom_site_symmetry_multiplicity
_atom_site_calc_flag
_atom_site_refinement_flags
Mo2 Mo 0.43439(3) 0.12369(3) 0.26758(3) 0.01963(7) Uani 1 1 d .
Mo4 Mo 0.60274(3) 0.19634(3) 0.52211(3) 0.02052(8) Uani 1 1 d .
Mo1 Mo 0.32982(3) 0.02345(3) 0.60202(3) 0.01674(7) Uani 1 1 d .
Mo3 Mo 0.36553(3) 0.34889(3) 0.39050(3) 0.02199(8) Uani 1 1 d .
Cu1 Cu 0.47357(4) 0.63385(4) 0.07783(4) 0.01818(10) Uani 1 1 d .
Cu2 Cu 0.13833(4) 0.68207(5) 0.22698(5) 0.02205(10) Uani 1 1 d .
O12 O 0.4881(3) 0.4370(3) 0.2600(3) 0.0294(6) Uani 1 1 d .
O1 O 0.5593(3) 0.2073(3) 0.1363(3) 0.0309(6) Uani 1 1 d .
O2 O 0.3458(3) 0.0801(3) 0.2072(3) 0.0338(7) Uani 1 1 d .
O6 O 0.5046(2) 0.1335(2) 0.4193(2) 0.0186(5) Uani 1 1 d .
N2 N 0.6344(3) 0.5453(3) -0.0212(3) 0.0159(5) Uani 1 1 d .
C3 C 0.8679(4) 0.7250(4) -0.0163(4) 0.0267(8) Uani 1 1 d .
H3 H 0.9543 0.6886 -0.0554 0.032 Uiso 1 1 calc R
O3 O 0.5516(2) -0.0469(2) 0.3248(2) 0.0179(5) Uani 1 1 d .
O10 O 0.2457(2) 0.1870(3) 0.5674(2) 0.0233(5) Uani 1 1 d .
N7 N 0.0791(3) 0.7911(3) 0.3307(3) 0.0225(6) Uani 1 1 d .
O4 O 0.3087(2) -0.0130(2) 0.4716(2) 0.0191(5) Uani 1 1 d .
N1 N 0.6267(3) 0.7253(3) 0.0587(3) 0.0198(6) Uani 1 1 d .
C5 C 0.6150(4) 0.8217(4) 0.0984(4) 0.0289(8) Uani 1 1 d .
H5 H 0.5289 0.8576 0.1388 0.035 Uiso 1 1 calc R
O1W O -0.0498(3) 0.6355(4) 0.3012(4) 0.0535(11) Uani 1 1 d .
C6 C 0.0807(4) 0.9223(4) 0.2708(4) 0.0306(9) Uani 1 1 d .
H6 H 0.1035 0.9584 0.1828 0.037 Uiso 1 1 calc R
O7 O 0.7189(3) 0.2808(3) 0.3839(3) 0.0320(6) Uani 1 1 d .
O5 O 0.3127(3) 0.2650(3) 0.3125(3) 0.0251(6) Uani 1 1 d .
N5 N 0.8566(3) 0.5179(3) -0.1178(3) 0.0262(7) Uani 1 1 d .
O8 O 0.4416(3) 0.3213(3) 0.5175(2) 0.0235(5) Uani 1 1 d .
O11 O 0.2261(3) 0.4644(3) 0.4138(3) 0.0330(7) Uani 1 1 d .
C2 C 0.7553(3) 0.5797(4) -0.0471(4) 0.0200(7) Uani 1 1 d .
O14 O 0.3230(2) 0.7206(3) 0.1713(2) 0.0213(5) Uani 1 1 d .
C1 C 0.7539(4) 0.6782(4) -0.0007(3) 0.0198(7) Uani 1 1 d .
C4 C 0.7317(5) 0.8689(4) 0.0797(4) 0.0350(10) Uani 1 1 d .
H4 H 0.7211 0.9366 0.1077 0.042 Uiso 1 1 calc R
O9 O 0.2188(3) -0.0687(3) 0.7375(3) 0.0289(6) Uani 1 1 d .
N3 N 0.6611(3) 0.4594(3) -0.0762(3) 0.0159(5) Uani 1 1 d .
N4 N 0.7929(3) 0.4429(3) -0.1332(3) 0.0208(6) Uani 1 1 d .
N6 N 0.8572(4) 0.8212(4) 0.0235(3) 0.0322(8) Uani 1 1 d .
C8 C 0.0154(3) 0.9555(4) 0.4645(3) 0.0205(7) Uani 1 1 d .
C9 C 0.0128(4) 0.8183(4) 0.5267(4) 0.0286(8) Uani 1 1 d .
H9 H -0.0110 0.7799 0.6148 0.034 Uiso 1 1 calc R
C10 C 0.0456(4) 0.7399(4) 0.4572(4) 0.0289(8) Uani 1 1 d .
H10 H 0.0444 0.6483 0.4996 0.035 Uiso 1 1 calc R
C7 C 0.0501(4) 1.0062(4) 0.3340(4) 0.0309(9) Uani 1 1 d .
H7 H 0.0526 1.0974 0.2888 0.037 Uiso 1 1 calc R
O13 O 0.6367(3) 0.2088(3) 0.6391(3) 0.0298(6) Uani 1 1 d .
O2W O 0.1115(3) 0.8517(3) 0.0331(3) 0.0369(7) Uani 1 1 d .
O3W O 0.7430(4) 0.5573(3) 0.2969(3) 0.0450(8) Uani 1 1 d .

loop_
_atom_site_aniso_label
_atom_site_aniso_U_11
_atom_site_aniso_U_22
_atom_site_aniso_U_33
_atom_site_aniso_U_23
_atom_site_aniso_U_13
_atom_site_aniso_U_12
Mo2 0.02323(15) 0.02063(15) 0.01468(15) -0.00625(11) -0.00778(12) -0.00036(12)
Mo4 0.02219(15) 0.02068(15) 0.02248(16) -0.00939(12) -0.00846(12) -0.00407(12)
Mo1 0.01325(13) 0.02161(15) 0.01506(14) -0.00925(11) -0.00217(11) -0.00140(10)
Mo3 0.02344(15) 0.02114(15) 0.01858(16) -0.00791(12) -0.00667(12) 0.00186(12)
Cu1 0.01415(18) 0.0221(2) 0.0233(2) -0.01675(18) -0.00167(16) -0.00241(16)
Cu2 0.01558(19) 0.0295(2) 0.0293(2) -0.0239(2) -0.00152(17) -0.00164(17)
O12 0.0327(14) 0.0272(14) 0.0230(14) -0.0050(11) -0.0089(12) -0.0036(11)
O1 0.0340(15) 0.0283(15) 0.0210(14) -0.0056(11) -0.0050(12) -0.0021(12)
O2 0.0417(16) 0.0363(16) 0.0305(16) -0.0105(13) -0.0208(14) -0.0049(13)
O6 0.0185(11) 0.0208(12) 0.0163(12) -0.0081(10) -0.0044(9) -0.0022(9)
N2 0.0169(13) 0.0167(13) 0.0206(14) -0.0132(11) -0.0055(11) -0.0016(10)
C3 0.0217(17) 0.034(2) 0.032(2) -0.0193(17) -0.0073(16) -0.0042(15)
O3 0.0191(11) 0.0194(12) 0.0151(12) -0.0082(9) -0.0041(9) -0.0015(9)
O10 0.0186(11) 0.0283(14) 0.0215(13) -0.0120(11) -0.0051(10) 0.0016(10)
N7 0.0181(13) 0.0292(16) 0.0269(17) -0.0212(14) -0.0034(12) -0.0004(12)
O4 0.0160(11) 0.0233(12) 0.0218(13) -0.0112(10) -0.0074(10) -0.0015(9)
N1 0.0213(14) 0.0200(14) 0.0215(15) -0.0110(12) -0.0056(12) -0.0038(11)
C5 0.033(2) 0.028(2) 0.028(2) -0.0195(17) -0.0002(17) -0.0072(16)
O1W 0.0229(14) 0.099(3) 0.066(2) -0.067(2) 0.0109(15) -0.0231(17)
C6 0.042(2) 0.031(2) 0.023(2) -0.0156(17) -0.0066(17) -0.0070(18)
O7 0.0342(15) 0.0296(15) 0.0302(16) -0.0105(12) -0.0046(13) -0.0108(12)
O5 0.0254(13) 0.0250(13) 0.0234(13) -0.0091(11) -0.0112(11) 0.0043(10)
N5 0.0165(13) 0.0348(18) 0.0392(19) -0.0280(16) -0.0057(13) -0.0018(13)
O8 0.0266(13) 0.0221(13) 0.0238(13) -0.0114(11) -0.0091(11) 0.0003(10)
O11 0.0334(15) 0.0297(15) 0.0322(16) -0.0156(13) -0.0101(13) 0.0075(12)
C2 0.0157(15) 0.0248(18) 0.0246(18) -0.0140(15) -0.0065(14) -0.0022(13)
O14 0.0161(11) 0.0268(13) 0.0275(14) -0.0212(11) -0.0026(10) -0.0002(10)
C1 0.0200(16) 0.0224(17) 0.0214(18) -0.0124(14) -0.0068(14) -0.0020(13)
C4 0.041(2) 0.037(2) 0.037(2) -0.027(2) -0.0011(19) -0.0163(19)
O9 0.0244(13) 0.0352(15) 0.0215(14) -0.0078(12) -0.0029(11) -0.0074(11)
N3 0.0162(12) 0.0181(14) 0.0175(14) -0.0124(11) -0.0046(11) 0.0001(11)
N4 0.0155(13) 0.0236(15) 0.0282(17) -0.0172(13) -0.0043(12) -0.0012(11)
N6 0.0346(18) 0.038(2) 0.0337(19) -0.0188(16) -0.0075(15) -0.0148(15)
C8 0.0143(14) 0.0269(18) 0.0252(19) -0.0181(15) -0.0040(13) 0.0005(13)
C9 0.036(2) 0.027(2) 0.027(2) -0.0162(17) -0.0077(17) -0.0032(16)
C10 0.036(2) 0.0236(19) 0.032(2) -0.0177(17) -0.0091(17) -0.0014(16)
C7 0.042(2) 0.0224(19) 0.029(2) -0.0155(16) -0.0065(18) -0.0029(17)
O13 0.0315(14) 0.0349(15) 0.0338(16) -0.0191(13) -0.0133(13) -0.0055(12)
O2W 0.0428(17) 0.0389(17) 0.0354(17) -0.0164(14) -0.0162(14) -0.0051(14)
O3W 0.050(2) 0.049(2) 0.0421(19) -0.0145(16) -0.0128(16) -0.0215(16)

loop_
_atom_type_symbol
_atom_type_description
_atom_type_scat_dispersion_real
_atom_type_scat_dispersion_imag
_atom_type_scat_source
C C 0.0033 0.0016 'International Tables Vol C Tables 4.2.6.8 and 6.1.1.4'
H H 0.0000 0.0000 'International Tables Vol C Tables 4.2.6.8 and 6.1.1.4'
N N 0.0061 0.0033 'International Tables Vol C Tables 4.2.6.8 and 6.1.1.4'
O O 0.0106 0.0060 'International Tables Vol C Tables 4.2.6.8 and 6.1.1.4'
Cu Cu 0.3201 1.2651 'International Tables Vol C Tables 4.2.6.8 and 6.1.1.4'
Mo Mo -1.6832 0.6857 'International Tables Vol C Tables 4.2.6.8 and 6.1.1.4'

loop_
_geom_angle_atom_site_label_1
_geom_angle_atom_site_label_2
_geom_angle_atom_site_label_3
_geom_angle
_geom_angle_site_symmetry_1
_geom_angle_site_symmetry_3
O2 Mo2 O1 103.99(15) . .
O2 Mo2 O5 101.76(13) . .
O1 Mo2 O5 101.77(13) . .
O2 Mo2 O3 100.79(12) . .
O1 Mo2 O3 97.25(12) . .
O5 Mo2 O3 145.85(11) . .
O2 Mo2 O6 159.08(12) . .
O1 Mo2 O6 96.73(12) . .
O5 Mo2 O6 76.39(10) . .
O3 Mo2 O6 73.40(9) . .
O2 Mo2 O4 87.94(12) . .
O1 Mo2 O4 165.02(11) . .
O5 Mo2 O4 84.27(10) . .
O3 Mo2 O4 71.24(9) . .
O6 Mo2 O4 71.14(8) . .
O13 Mo4 O7 105.32(14) . .
O13 Mo4 O8 100.24(13) . .
O7 Mo4 O8 100.94(13) . .
O13 Mo4 O4 102.63(12) . 2_656
O7 Mo4 O4 96.84(12) . 2_656
O8 Mo4 O4 146.04(11) . 2_656
O13 Mo4 O3 89.70(12) . 2_656
O7 Mo4 O3 163.11(12) . 2_656
O8 Mo4 O3 83.54(10) . 2_656
O4 Mo4 O3 71.88(9) 2_656 2_656
O13 Mo4 O6 160.98(12) . .
O7 Mo4 O6 93.63(12) . .
O8 Mo4 O6 77.28(10) . .
O4 Mo4 O6 72.90(9) 2_656 .
O3 Mo4 O6 71.31(8) 2_656 .
O9 Mo1 O10 104.68(13) . .
O9 Mo1 O4 103.21(12) . .
O10 Mo1 O4 97.90(11) . .
O9 Mo1 O3 99.15(12) . 2_656
O10 Mo1 O3 95.61(11) . 2_656
O4 Mo1 O3 149.91(10) . 2_656
O9 Mo1 O6 98.15(12) . 2_656
O10 Mo1 O6 157.07(11) . 2_656
O4 Mo1 O6 78.74(10) . 2_656
O3 Mo1 O6 78.37(10) 2_656 2_656
O9 Mo1 O6 173.61(11) . .
O10 Mo1 O6 81.14(10) . .
O4 Mo1 O6 78.26(9) . .
O3 Mo1 O6 77.43(9) 2_656 .
O6 Mo1 O6 75.95(10) 2_656 .
O11 Mo3 O12 105.05(14) . .
O11 Mo3 O5 100.77(13) . .
O12 Mo3 O5 99.14(13) . .
O11 Mo3 O8 103.14(13) . .
O12 Mo3 O8 97.78(13) . .
O5 Mo3 O8 145.86(11) . .
O11 Mo3 O10 89.41(12) . .
O12 Mo3 O10 165.47(11) . .
O5 Mo3 O10 79.22(10) . .
O8 Mo3 O10 77.03(10) . .
O11 Mo3 O6 159.47(12) . .
O12 Mo3 O6 95.42(11) . .
O5 Mo3 O6 73.92(9) . .
O8 Mo3 O6 75.14(10) . .
O10 Mo3 O6 70.19(8) . .
O14 Cu1 N2 178.79(11) . .
O14 Cu1 N3 87.34(11) . 2_665
N2 Cu1 N3 93.82(11) . 2_665
O14 Cu1 N1 99.08(11) . .
N2 Cu1 N1 79.74(12) . .
N3 Cu1 N1 172.83(12) 2_665 .
O14 Cu1 O12 94.06(11) . .
N2 Cu1 O12 86.40(11) . .
N3 Cu1 O12 83.40(11) 2_665 .
N1 Cu1 O12 99.21(11) . .
O14 Cu2 N7 88.94(11) . .
O14 Cu2 O1W 174.35(14) . .
N7 Cu2 O1W 87.99(13) . .
O14 Cu2 N4 89.50(11) . 2_665
N7 Cu2 N4 174.47(13) . 2_665
O1W Cu2 N4 93.11(13) . 2_665
O14 Cu2 O2W 89.36(11) . .
N7 Cu2 O2W 99.26(12) . .
O1W Cu2 O2W 95.81(15) . .
N4 Cu2 O2W 86.03(12) 2_665 .
Mo3 O12 Cu1 132.22(15) . .
Mo1 O6 Mo2 91.57(9) 2_656 .
Mo1 O6 Mo4 91.54(8) 2_656 .
Mo2 O6 Mo4 163.63(12) . .
Mo1 O6 Mo1 104.05(10) 2_656 .
Mo2 O6 Mo1 97.47(9) . .
Mo4 O6 Mo1 97.35(9) . .
Mo1 O6 Mo3 163.55(12) 2_656 .
Mo2 O6 Mo3 86.66(8) . .
Mo4 O6 Mo3 85.81(8) . .
Mo1 O6 Mo3 92.40(8) . .
N3 N2 C2 105.7(3) . .
N3 N2 Cu1 138.4(2) . .
C2 N2 Cu1 115.8(2) . .
N6 C3 C1 121.6(4) . .
Mo1 O3 Mo2 109.46(12) 2_656 .
Mo1 O3 Mo4 111.19(10) 2_656 2_656
Mo2 O3 Mo4 104.27(10) . 2_656
Mo1 O10 Mo3 116.25(12) . .
C6 N7 C10 118.5(3) . .
C6 N7 Cu2 117.9(3) . .
C10 N7 Cu2 123.5(3) . .
Mo1 O4 Mo4 110.36(11) . 2_656
Mo1 O4 Mo2 110.55(11) . .
Mo4 O4 Mo2 102.70(10) 2_656 .
C5 N1 C1 117.4(3) . .
C5 N1 Cu1 128.4(3) . .
C1 N1 Cu1 114.2(2) . .
N1 C5 C4 120.2(4) . .
N7 C6 C7 122.4(4) . .
Mo2 O5 Mo3 118.26(13) . .
C2 N5 N4 103.7(3) . .
Mo4 O8 Mo3 116.07(13) . .
N5 C2 N2 111.2(3) . .
N5 C2 C1 131.9(3) . .
N2 C2 C1 116.9(3) . .
Cu1 O14 Cu2 122.51(13) . .
N1 C1 C3 121.3(3) . .
N1 C1 C2 113.2(3) . .
C3 C1 C2 125.4(3) . .
N6 C4 C5 122.6(4) . .
N4 N3 N2 108.7(3) . .
N4 N3 Cu1 123.6(2) . 2_665
N2 N3 Cu1 127.8(2) . 2_665
N3 N4 N5 110.7(3) . .
N3 N4 Cu2 116.9(2) . 2_665
N5 N4 Cu2 132.3(2) . 2_665
C4 N6 C3 116.8(3) . .
C7 C8 C9 117.3(3) . .
C7 C8 C8 121.1(4) . 2_576
C9 C8 C8 121.6(4) . 2_576
C10 C9 C8 119.6(4) . .
N7 C10 C9 122.2(4) . .
C6 C7 C8 120.0(4) . .

loop_
_geom_bond_atom_site_label_1
_geom_bond_atom_site_label_2
_geom_bond_distance
_geom_bond_site_symmetry_2
Mo2 O2 1.696(3) .
Mo2 O1 1.713(3) .
Mo2 O5 1.890(3) .
Mo2 O3 1.986(2) .
Mo2 O6 2.346(2) .
Mo2 O4 2.359(2) .
Mo4 O13 1.701(3) .
Mo4 O7 1.703(3) .
Mo4 O8 1.905(2) .
Mo4 O4 1.996(2) 2_656
Mo4 O3 2.324(2) 2_656
Mo4 O6 2.354(2) .
Mo1 O9 1.692(3) .
Mo1 O10 1.753(3) .
Mo1 O4 1.940(2) .
Mo1 O3 1.965(2) 2_656
Mo1 O6 2.151(2) 2_656
Mo1 O6 2.366(2) .
Mo3 O11 1.706(3) .
Mo3 O12 1.714(3) .
Mo3 O5 1.923(3) .
Mo3 O8 1.929(3) .
Mo3 O10 2.303(3) .
Mo3 O6 2.423(2) .
Cu1 O14 1.874(2) .
Cu1 N2 1.971(3) .
Cu1 N3 2.025(3) 2_665
Cu1 N1 2.063(3) .
Cu1 O12 2.391(3) .
Cu2 O14 1.931(2) .
Cu2 N7 1.962(3) .
Cu2 O1W 1.972(3) .
Cu2 N4 2.008(3) 2_665
Cu2 O2W 2.390(3) .
O6 Mo1 2.151(2) 2_656
N2 N3 1.321(4) .
N2 C2 1.336(4) .
C3 N6 1.333(5) .
C3 C1 1.379(5) .
O3 Mo1 1.965(2) 2_656
O3 Mo4 2.324(2) 2_656
N7 C6 1.329(5) .
N7 C10 1.335(5) .
O4 Mo4 1.996(2) 2_656
N1 C5 1.333(5) .
N1 C1 1.349(4) .
C5 C4 1.395(6) .
C6 C7 1.371(5) .
N5 C2 1.333(5) .
N5 N4 1.339(4) .
C2 C1 1.451(5) .
C4 N6 1.327(6) .
N3 N4 1.305(4) .
N3 Cu1 2.025(3) 2_665
N4 Cu2 2.008(3) 2_665
C8 C7 1.378(5) .
C8 C9 1.391(5) .
C8 C8 1.498(7) 2_576
C9 C10 1.376(5) .
